data_4108421
loop_
_publ_author_name
'Sachio Horiuchi'
'Reiji Kumai'
'Yusuke Tokunaga'
'Yoshinori Tokura'

_publ_section_title
;
 Proton Dynamics and Room-Temperature Ferroelectricity in Anilate Salts
 with a Proton Sponge
;
_journal_name_full 'Journal of the American Chemical Society'
_journal_page_first 13382
_journal_page_last 13391
_journal_paper_doi 10.1021/ja8032235
_journal_volume 130
_journal_year 2008
_chemical_absolute_configuration unk
_chemical_formula_moiety 'C24 H18 N6, 2(C6 H Br2 O4) '
_chemical_formula_sum 'C36 H20 Br4 N6 O8'
_chemical_formula_weight 984.21
_space_group_IT_number 9
_symmetry_cell_setting monoclinic
_symmetry_Int_Tables_number 9
_symmetry_space_group_name_Hall 'C -2yc'
_symmetry_space_group_name_H-M 'C 1 c 1'
_cell_angle_alpha 90.0000
_cell_angle_beta 100.743(3)
_cell_angle_gamma 90.0000
_cell_formula_units_Z 4
_cell_length_a 22.3407(7)
_cell_length_b 10.1916(3)
_cell_length_c 14.7991(9)
_cell_measurement_reflns_used 25055
_cell_measurement_temperature 200(1)
_cell_measurement_theta_max 72.3
_cell_measurement_theta_min 2.6
_cell_volume 3310.5(2)
_computing_cell_refinement PROCESS-AUTO
_computing_data_collection PROCESS-AUTO
_computing_data_reduction CrystalStructure
_computing_molecular_graphics 'CrystalStructure 3.8'
_computing_publication_material 'CrystalStructure 3.8'
_computing_structure_refinement CRYSTALS
_computing_structure_solution SIR2004
_diffrn_measured_fraction_theta_full 1.000
_diffrn_measured_fraction_theta_max 1.000
_diffrn_measurement_device_type Rigaku_IPDSC
_diffrn_measurement_method \w-scan
_diffrn_radiation_type synchrotron
_diffrn_radiation_wavelength 0.99790
_diffrn_reflns_av_R_equivalents 0.009
_diffrn_reflns_limit_h_max 42
_diffrn_reflns_limit_h_min -42
_diffrn_reflns_limit_k_max 19
_diffrn_reflns_limit_k_min -19
_diffrn_reflns_limit_l_max 12
_diffrn_reflns_limit_l_min -16
_diffrn_reflns_number 22216
_diffrn_reflns_theta_full 72.25
_diffrn_reflns_theta_max 72.25
_exptl_absorpt_coefficient_mu 14.902
_exptl_absorpt_correction_T_max 0.110
_exptl_absorpt_correction_T_min 0.055
_exptl_absorpt_correction_type multi-scan
_exptl_crystal_colour red
_exptl_crystal_density_diffrn 1.975
_exptl_crystal_description plate
_exptl_crystal_F_000 1928.00
_exptl_crystal_size_max 0.20
_exptl_crystal_size_mid 0.18
_exptl_crystal_size_min 0.15
_refine_diff_density_max 0.61
_refine_diff_density_min -0.45
_refine_ls_abs_structure_details 'Flack, H. D. (1983), Acta Cryst. A39, 876-881.  4228 Friedel Pairs'
_refine_ls_abs_structure_Flack 0.430(8)
_refine_ls_extinction_method none
_refine_ls_goodness_of_fit_ref 1.009
_refine_ls_hydrogen_treatment refall
_refine_ls_number_parameters 568
_refine_ls_number_reflns 9155
_refine_ls_R_factor_gt 0.0240
_refine_ls_shift/su_max 0.0318
_refine_ls_structure_factor_coef F
_refine_ls_weighting_details
;
    Chebychev polynomial with 3 parameters (Carruthers & Watkin, 1979)
    4.8727    3.4794    3.6101
;
_refine_ls_weighting_scheme calc
_refine_ls_wR_factor_ref 0.0305
_reflns_number_gt 9153
_reflns_number_total 9400
_reflns_threshold_expression F^2^>2.0\s(F^2^)
_cod_data_source_file ja8032235_si_002_1.cif
_cod_data_source_block '_H2TPPZ_Hba2_200K'
_cod_original_formula_sum 'C36 H20 Br4 N6 O8 '
_cod_database_code 4108421

loop_
_symmetry_equiv_pos_site_id
_symmetry_equiv_pos_as_xyz
1 +X,+Y,+Z
2 +X,-Y,1/2+Z
3 1/2+X,1/2+Y,+Z
4 1/2+X,1/2-Y,1/2+Z

loop_
_atom_site_label
_atom_site_type_symbol
_atom_site_fract_x
_atom_site_fract_y
_atom_site_fract_z
_atom_site_U_iso_or_equiv
_atom_site_adp_type
_atom_site_occupancy
_atom_site_symmetry_multiplicity
_atom_site_calc_flag
Br(1) Br 0.34500(2) 0.317690(10) 0.48256(5) 0.02733(8) Uani 1.00 1 d
Br(2) Br 0.35749(2) 0.963110(10) 0.55166(5) 0.02854(8) Uani 1.00 1 d
Br(3) Br 0.62655(2) 0.91232(2) 0.33052(5) 0.03033(8) Uani 1.00 1 d
Br(4) Br 0.64855(2) 0.26650(2) 0.38790(5) 0.03107(9) Uani 1.00 1 d
O(1) O 0.26265(5) 0.75944(11) 0.58776(18) 0.0302(5) Uani 1.00 1 d
O(2) O 0.24999(5) 0.50454(11) 0.54324(18) 0.0329(5) Uani 1.00 1 d
O(3) O 0.44376(5) 0.52335(10) 0.46015(17) 0.0292(4) Uani 1.00 1 d
O(4) O 0.44684(5) 0.77899(8) 0.48053(17) 0.0260(4) Uani 1.00 1 d
O(5) O 0.74071(5) 0.46482(11) 0.33682(18) 0.0338(5) Uani 1.00 1 d
O(6) O 0.72697(5) 0.72102(11) 0.29503(18) 0.0314(5) Uani 1.00 1 d
O(7) O 0.53891(5) 0.71063(11) 0.39666(18) 0.0301(5) Uani 1.00 1 d
O(8) O 0.54838(5) 0.45277(10) 0.41839(16) 0.0270(4) Uani 1.00 1 d
N(1) N 0.52001(4) 0.64047(7) 0.69169(15) 0.0170(4) Uani 1.00 1 d
N(2) N 0.46978(4) 0.40000(8) 0.68319(16) 0.0176(4) Uani 1.00 1 d
N(3) N 0.38753(4) 0.76588(8) 0.76347(17) 0.0189(4) Uani 1.00 1 d
N(4) N 0.33897(4) 0.54081(8) 0.74945(16) 0.0204(4) Uani 1.00 1 d
N(5) N 0.60264(4) 0.26817(8) 0.61857(17) 0.0177(4) Uani 1.00 1 d
N(6) N 0.65142(4) 0.49602(9) 0.63271(16) 0.0220(4) Uani 1.00 1 d
C(1) C 0.46705(4) 0.62608(8) 0.71979(17) 0.0163(4) Uani 1.00 1 d
C(2) C 0.44031(4) 0.49858(8) 0.71471(17) 0.0155(4) Uani 1.00 1 d
C(3) C 0.52276(4) 0.41466(8) 0.65533(17) 0.0159(4) Uani 1.00 1 d
C(4) C 0.54922(5) 0.54177(8) 0.65973(17) 0.0165(4) Uani 1.00 1 d
C(5) C 0.44614(5) 0.75155(9) 0.75579(18) 0.0168(5) Uani 1.00 1 d
C(6) C 0.36706(5) 0.87620(10) 0.7956(2) 0.0214(5) Uani 1.00 1 d
C(7) C 0.40552(6) 0.98050(10) 0.8223(2) 0.0188(5) Uani 1.00 1 d
C(8) C 0.46621(6) 0.97006(11) 0.8140(2) 0.0294(6) Uani 1.00 1 d
C(9) C 0.48671(5) 0.85481(11) 0.7795(2) 0.0252(5) Uani 1.00 1 d
C(10) C 0.38221(5) 0.45314(9) 0.74028(18) 0.0199(5) Uani 1.00 1 d
C(11) C 0.28502(5) 0.50415(11) 0.7682(2) 0.0286(6) Uani 1.00 1 d
C(12) C 0.27209(6) 0.37324(13) 0.7792(2) 0.0282(6) Uani 1.00 1 d
C(13) C 0.31586(6) 0.28033(11) 0.7701(2) 0.0265(6) Uani 1.00 1 d
C(14) C 0.37172(6) 0.32002(10) 0.7509(2) 0.0228(5) Uani 1.00 1 d
C(15) C 0.54348(5) 0.28881(9) 0.61989(19) 0.0219(5) Uani 1.00 1 d
C(16) C 0.62313(6) 0.15597(10) 0.5877(2) 0.0207(5) Uani 1.00 1 d
C(17) C 0.58310(6) 0.05646(10) 0.5560(2) 0.0245(6) Uani 1.00 1 d
C(18) C 0.52177(7) 0.07329(11) 0.5571(2) 0.0298(6) Uani 1.00 1 d
C(19) C 0.50162(6) 0.18976(10) 0.5900(2) 0.0288(6) Uani 1.00 1 d
C(20) C 0.60741(5) 0.58422(8) 0.63368(18) 0.0164(5) Uani 1.00 1 d
C(21) C 0.70470(6) 0.53259(11) 0.6115(2) 0.0278(6) Uani 1.00 1 d
C(22) C 0.71600(6) 0.66055(13) 0.5897(2) 0.0285(6) Uani 1.00 1 d
C(23) C 0.67079(6) 0.75290(12) 0.5899(2) 0.0330(6) Uani 1.00 1 d
C(24) C 0.61577(6) 0.71549(10) 0.6127(2) 0.0273(5) Uani 1.00 1 d
C(25) C 0.30209(5) 0.70858(11) 0.5530(2) 0.0222(5) Uani 1.00 1 d
C(26) C 0.29695(5) 0.55900(11) 0.5313(2) 0.0183(5) Uani 1.00 1 d
C(27) C 0.34760(5) 0.49990(10) 0.50306(19) 0.0204(5) Uani 1.00 1 d
C(28) C 0.39802(5) 0.56952(10) 0.4858(2) 0.0215(5) Uani 1.00 1 d
C(29) C 0.39892(5) 0.71687(10) 0.49979(19) 0.0182(5) Uani 1.00 1 d
C(30) C 0.35389(5) 0.78031(10) 0.5313(2) 0.0187(5) Uani 1.00 1 d
C(31) C 0.69351(5) 0.51840(12) 0.3462(2) 0.0222(6) Uani 1.00 1 d
C(32) C 0.68643(5) 0.66777(12) 0.3276(2) 0.0222(5) Uani 1.00 1 d
C(33) C 0.63356(6) 0.72890(11) 0.3469(2) 0.0233(6) Uani 1.00 1 d
C(34) C 0.58676(5) 0.66214(12) 0.3780(2) 0.0236(5) Uani 1.00 1 d
C(35) C 0.59369(5) 0.51516(12) 0.3907(2) 0.0209(5) Uani 1.00 1 d
C(36) C 0.64313(6) 0.44947(12) 0.3740(2) 0.0207(6) Uani 1.00 1 d
H(1) H 0.3257(11) 0.875(2) 0.800(2) 0.017(5) Uiso 1.00 1 d
H(2) H 0.3901(12) 1.052(2) 0.850(3) 0.029(6) Uiso 1.00 1 d
H(3) H 0.4971(13) 1.049(2) 0.836(3) 0.030(7) Uiso 1.00 1 d
H(4) H 0.5329(11) 0.845(2) 0.767(2) 0.019(5) Uiso 1.00 1 d
H(5) H 0.2623(14) 0.558(3) 0.775(3) 0.034(7) Uiso 1.00 1 d
H(6) H 0.2333(14) 0.353(2) 0.800(3) 0.030(7) Uiso 1.00 1 d
H(7) H 0.3061(14) 0.193(3) 0.777(3) 0.035(8) Uiso 1.00 1 d
H(8) H 0.3985(11) 0.272(2) 0.747(2) 0.017(5) Uiso 1.00 1 d
H(9) H 0.4629(13) 0.205(2) 0.583(3) 0.030(7) Uiso 1.00 1 d
H(10) H 0.4940(12) 0.006(2) 0.521(3) 0.026(6) Uiso 1.00 1 d
H(11) H 0.6023(12) -0.021(2) 0.535(3) 0.027(6) Uiso 1.00 1 d
H(12) H 0.6714(16) 0.148(3) 0.589(3) 0.049(10) Uiso 1.00 1 d
H(13) H 0.7338(12) 0.463(2) 0.618(2) 0.025(6) Uiso 1.00 1 d
H(14) H 0.7575(14) 0.688(2) 0.570(3) 0.033(7) Uiso 1.00 1 d
H(15) H 0.6776(11) 0.836(2) 0.565(2) 0.022(5) Uiso 1.00 1 d
H(16) H 0.5864(13) 0.781(3) 0.617(3) 0.031(7) Uiso 1.00 1 d
H(17) H 0.3459(13) 0.635(2) 0.728(2) 0.031(7) Uiso 1.00 1 d
H(18) H 0.6258(13) 0.344(2) 0.629(3) 0.026(6) Uiso 1.00 1 d
H(19) H 0.4603(13) 0.723(2) 0.442(3) 0.033(7) Uiso 1.00 1 d
H(20) H 0.5225(13) 0.499(3) 0.433(2) 0.032(7) Uiso 1.00 1 d

loop_
_atom_site_aniso_label
_atom_site_aniso_U_11
_atom_site_aniso_U_22
_atom_site_aniso_U_33
_atom_site_aniso_U_12
_atom_site_aniso_U_13
_atom_site_aniso_U_23
Br(1) 0.03146(7) 0.02112(5) 0.0318(3) -0.00314(4) 0.01212(12) -0.00173(8)
Br(2) 0.02838(6) 0.02178(4) 0.0394(4) -0.00131(4) 0.01637(12) -0.00243(8)
Br(3) 0.03027(7) 0.02366(5) 0.0409(4) 0.00152(4) 0.01664(13) -0.00144(8)
Br(4) 0.03281(7) 0.02625(6) 0.0384(4) 0.00526(5) 0.01764(14) 0.00594(9)
O(1) 0.0237(3) 0.0304(3) 0.042(2) 0.0006(2) 0.0193(7) -0.0046(6)
O(2) 0.0219(3) 0.0323(3) 0.048(2) -0.0097(2) 0.0173(7) -0.0055(6)
O(3) 0.0233(3) 0.0256(2) 0.044(2) 0.0014(2) 0.0200(7) -0.0011(5)
O(4) 0.0216(3) 0.0218(2) 0.039(2) -0.0020(2) 0.0172(6) -0.0011(4)
O(5) 0.0217(3) 0.0357(4) 0.049(2) 0.0080(3) 0.0188(8) 0.0053(6)
O(6) 0.0236(3) 0.0301(3) 0.046(2) -0.0028(2) 0.0209(7) 0.0005(6)
O(7) 0.0225(3) 0.0315(3) 0.041(2) 0.0050(2) 0.0186(7) 0.0022(6)
O(8) 0.0211(3) 0.0271(3) 0.036(2) 0.0004(2) 0.0152(7) 0.0016(5)
N(1) 0.0147(2) 0.0167(2) 0.021(2) -0.00056(18) 0.0063(6) -0.0013(4)
N(2) 0.0153(2) 0.0163(2) 0.023(2) -0.00004(18) 0.0076(6) -0.0011(4)
N(3) 0.0164(2) 0.0170(2) 0.025(2) 0.00009(19) 0.0088(6) -0.0010(4)
N(4) 0.0153(2) 0.0199(2) 0.028(2) -0.0022(2) 0.0091(6) -0.0029(4)
N(5) 0.0172(2) 0.0177(2) 0.020(2) 0.00064(19) 0.0084(6) 0.0002(4)
N(6) 0.0157(2) 0.0199(2) 0.033(2) -0.0007(2) 0.0109(6) -0.0011(4)
C(1) 0.0139(2) 0.0165(2) 0.020(2) -0.00025(19) 0.0060(6) -0.0027(4)
C(2) 0.0137(2) 0.0167(2) 0.017(2) -0.00097(19) 0.0051(6) -0.0009(4)
C(3) 0.0144(2) 0.0158(2) 0.018(2) 0.00014(19) 0.0054(6) -0.0005(4)
C(4) 0.0139(2) 0.0168(2) 0.020(2) -0.00010(19) 0.0069(6) -0.0012(4)
C(5) 0.0153(2) 0.0171(2) 0.019(2) -0.0002(2) 0.0050(7) -0.0023(4)
C(6) 0.0216(3) 0.0191(2) 0.026(2) 0.0024(2) 0.0117(8) -0.0014(5)
C(7) 0.0262(4) 0.0193(3) 0.012(2) 0.0019(2) 0.0071(8) -0.0039(5)
C(8) 0.0233(4) 0.0214(3) 0.044(3) -0.0021(2) 0.0082(9) -0.0108(6)
C(9) 0.0175(3) 0.0227(3) 0.036(2) -0.0029(2) 0.0071(8) -0.0117(6)
C(10) 0.0158(2) 0.0175(2) 0.028(2) -0.0019(2) 0.0089(7) 0.0001(4)
C(11) 0.0182(3) 0.0261(3) 0.046(3) -0.0039(2) 0.0160(9) -0.0033(6)
C(12) 0.0210(3) 0.0296(4) 0.037(3) -0.0082(3) 0.0139(9) -0.0026(7)
C(13) 0.0242(4) 0.0234(3) 0.034(3) -0.0071(3) 0.0103(9) 0.0021(6)
C(14) 0.0224(3) 0.0191(3) 0.029(2) -0.0024(2) 0.0108(8) 0.0022(5)
C(15) 0.0169(3) 0.0159(2) 0.035(2) 0.0005(2) 0.0098(7) -0.0026(4)
C(16) 0.0225(3) 0.0196(2) 0.023(2) 0.0035(2) 0.0117(8) 0.0001(5)
C(17) 0.0282(4) 0.0184(3) 0.029(2) 0.0016(2) 0.0127(9) -0.0030(5)
C(18) 0.0273(4) 0.0207(3) 0.043(3) -0.0030(2) 0.0113(9) -0.0114(6)
C(19) 0.0198(3) 0.0213(3) 0.047(3) -0.0023(2) 0.0097(8) -0.0111(6)
C(20) 0.0141(2) 0.0179(2) 0.018(2) -0.0014(2) 0.0056(6) 0.0001(4)
C(21) 0.0175(3) 0.0266(3) 0.043(3) -0.0014(2) 0.0152(8) -0.0014(6)
C(22) 0.0205(3) 0.0279(3) 0.041(3) -0.0059(3) 0.0159(9) -0.0021(7)
C(23) 0.0229(4) 0.0243(3) 0.055(3) -0.0048(3) 0.0158(9) 0.0068(7)
C(24) 0.0201(3) 0.0199(3) 0.044(2) -0.0004(2) 0.0129(8) 0.0071(5)
C(25) 0.0160(3) 0.0241(3) 0.028(2) -0.0003(2) 0.0095(7) -0.0010(6)
C(26) 0.0165(3) 0.0245(3) 0.015(2) -0.0030(2) 0.0060(7) -0.0012(6)
C(27) 0.0179(3) 0.0205(3) 0.024(2) -0.0017(2) 0.0078(8) -0.0011(5)
C(28) 0.0167(3) 0.0214(3) 0.028(2) 0.0001(2) 0.0095(7) 0.0011(5)
C(29) 0.0155(3) 0.0214(3) 0.019(2) -0.0012(2) 0.0064(7) 0.0011(5)
C(30) 0.0174(3) 0.0226(3) 0.018(2) -0.0006(2) 0.0076(8) -0.0005(5)
C(31) 0.0163(3) 0.0279(3) 0.024(2) 0.0029(2) 0.0087(8) 0.0017(6)
C(32) 0.0161(3) 0.0262(3) 0.026(2) -0.0009(2) 0.0093(8) -0.0013(6)
C(33) 0.0188(3) 0.0243(3) 0.029(3) 0.0019(2) 0.0106(9) 0.0001(6)
C(34) 0.0169(3) 0.0265(3) 0.030(2) 0.0016(2) 0.0109(8) -0.0005(6)
C(35) 0.0167(3) 0.0264(3) 0.021(2) 0.0006(2) 0.0085(7) 0.0009(6)
C(36) 0.0188(3) 0.0265(3) 0.018(2) 0.0030(2) 0.0079(8) 0.0019(6)

loop_
_atom_type_symbol
_atom_type_description
_atom_type_scat_dispersion_real
_atom_type_scat_dispersion_imag
_atom_type_scat_source
C C 0.0064 0.0035
;
International Tables for Crystallography
(1992, Vol. C, Tables 4.2.6.8 and 6.1.1.4)
;
H H 0.000 0.000
;
International Tables for Crystallography
(1992, Vol. C, Table 6.1.1.4)
;
N N 0.0115 0.0071
;
International Tables for Crystallography
(1992, Vol. C, Tables 4.2.6.8 and 6.1.1.4)
;
O O 0.0193 0.0128
;
International Tables for Crystallography
(1992, Vol. C, Tables 4.2.6.8 and 6.1.1.4)
;
Br Br -2.2110 0.5886
;
International Tables for Crystallography
(1992, Vol. C, Tables 4.2.6.8 and 6.1.1.4)
;

loop_
_geom_angle_atom_site_label_1
_geom_angle_atom_site_label_2
_geom_angle_atom_site_label_3
_geom_angle
_geom_angle_publ_flag
C(1) N(1) C(4) 123.32(8) yes
C(2) N(2) C(3) 123.32(8) yes
C(5) N(3) C(6) 121.74(9) yes
C(10) N(4) C(11) 121.88(9) yes
C(15) N(5) C(16) 122.51(10) yes
C(20) N(6) C(21) 120.26(11) yes
N(1) C(1) C(2) 118.10(12) yes
N(1) C(1) C(5) 111.83(8) yes
C(2) C(1) C(5) 130.03(14) yes
N(2) C(2) C(1) 118.43(12) yes
N(2) C(2) C(10) 111.40(8) yes
C(1) C(2) C(10) 130.17(12) yes
N(2) C(3) C(4) 118.31(12) yes
N(2) C(3) C(15) 111.36(8) yes
C(4) C(3) C(15) 130.28(14) yes
N(1) C(4) C(3) 118.52(13) yes
N(1) C(4) C(20) 112.45(8) yes
C(3) C(4) C(20) 129.03(12) yes
N(3) C(5) C(1) 119.87(9) yes
N(3) C(5) C(9) 119.75(12) yes
C(1) C(5) C(9) 120.37(12) yes
N(3) C(6) C(7) 121.03(12) yes
C(6) C(7) C(8) 118.88(14) yes
C(7) C(8) C(9) 119.38(11) yes
C(5) C(9) C(8) 119.18(13) yes
N(4) C(10) C(2) 119.74(9) yes
N(4) C(10) C(14) 119.92(13) yes
C(2) C(10) C(14) 120.29(11) yes
N(4) C(11) C(12) 120.66(12) yes
C(11) C(12) C(13) 118.79(15) yes
C(12) C(13) C(14) 119.84(11) yes
C(10) C(14) C(13) 118.90(12) yes
N(5) C(15) C(3) 120.72(9) yes
N(5) C(15) C(19) 119.15(13) yes
C(3) C(15) C(19) 120.11(11) yes
N(5) C(16) C(17) 120.19(13) yes
C(16) C(17) C(18) 119.10(15) yes
C(17) C(18) C(19) 119.76(13) yes
C(15) C(19) C(18) 119.27(13) yes
N(6) C(20) C(4) 119.22(10) yes
N(6) C(20) C(24) 120.98(14) yes
C(4) C(20) C(24) 119.78(10) yes
N(6) C(21) C(22) 121.86(12) yes
C(21) C(22) C(23) 118.58(16) yes
C(22) C(23) C(24) 119.65(13) yes
C(20) C(24) C(23) 118.65(12) yes
O(1) C(25) C(26) 118.22(13) yes
O(1) C(25) C(30) 123.25(12) yes
C(26) C(25) C(30) 118.53(15) yes
O(2) C(26) C(25) 116.42(15) yes
O(2) C(26) C(27) 127.06(12) yes
C(25) C(26) C(27) 116.48(11) yes
Br(1) C(27) C(26) 117.81(9) yes
Br(1) C(27) C(28) 118.33(12) yes
C(26) C(27) C(28) 123.81(10) yes
O(3) C(28) C(27) 126.84(11) yes
O(3) C(28) C(29) 115.14(12) yes
C(27) C(28) C(29) 118.01(14) yes
O(4) C(29) C(28) 115.87(14) yes
O(4) C(29) C(30) 122.11(10) yes
C(28) C(29) C(30) 122.01(13) yes
Br(2) C(30) C(25) 118.23(12) yes
Br(2) C(30) C(29) 121.06(10) yes
C(25) C(30) C(29) 120.69(10) yes
O(5) C(31) C(32) 118.83(15) yes
O(5) C(31) C(36) 123.32(13) yes
C(32) C(31) C(36) 117.85(12) yes
O(6) C(32) C(31) 116.42(13) yes
O(6) C(32) C(33) 126.20(13) yes
C(31) C(32) C(33) 117.35(15) yes
Br(3) C(33) C(32) 117.62(13) yes
Br(3) C(33) C(34) 118.43(11) yes
C(32) C(33) C(34) 123.95(11) yes
O(7) C(34) C(33) 127.03(12) yes
O(7) C(34) C(35) 115.72(15) yes
C(33) C(34) C(35) 117.25(13) yes
O(8) C(35) C(34) 116.57(13) yes
O(8) C(35) C(36) 121.07(12) yes
C(34) C(35) C(36) 122.36(15) yes
Br(4) C(36) C(31) 118.33(10) yes
Br(4) C(36) C(35) 120.66(13) yes
C(31) C(36) C(35) 121.01(12) yes
C(29) O(4) H(19) 103(2) no
C(35) O(8) H(20) 116(2) no
C(10) N(4) H(17) 115.9(18) no
C(11) N(4) H(17) 121.0(17) no
C(15) N(5) H(18) 112.8(18) no
C(16) N(5) H(18) 123(2) no
N(3) C(6) H(1) 114.6(15) no
C(7) C(6) H(1) 124.4(16) no
C(6) C(7) H(2) 117.7(17) no
C(8) C(7) H(2) 123.2(17) no
C(7) C(8) H(3) 119.9(18) no
C(9) C(8) H(3) 120.7(17) no
C(5) C(9) H(4) 118.7(14) no
C(8) C(9) H(4) 122.0(14) no
N(4) C(11) H(5) 118(2) no
C(12) C(11) H(5) 121(2) no
C(11) C(12) H(6) 116.6(17) no
C(13) C(12) H(6) 124.3(17) no
C(12) C(13) H(7) 117(2) no
C(14) C(13) H(7) 123(2) no
C(10) C(14) H(8) 117.0(19) no
C(13) C(14) H(8) 124.1(19) no
N(5) C(16) H(12) 117(2) no
C(17) C(16) H(12) 123(2) no
C(16) C(17) H(11) 114.1(16) no
C(18) C(17) H(11) 126.8(16) no
C(17) C(18) H(10) 114.8(18) no
C(19) C(18) H(10) 124.2(17) no
C(15) C(19) H(9) 120(2) no
C(18) C(19) H(9) 120(2) no
N(6) C(21) H(13) 112.8(18) no
C(22) C(21) H(13) 125.1(17) no
C(21) C(22) H(14) 121.6(15) no
C(23) C(22) H(14) 119.7(15) no
C(22) C(23) H(15) 115.9(17) no
C(24) C(23) H(15) 123.7(16) no
C(20) C(24) H(16) 122(2) no
C(23) C(24) H(16) 119(2) no

loop_
_geom_bond_atom_site_label_1
_geom_bond_atom_site_label_2
_geom_bond_distance
_geom_bond_publ_flag
Br(1) C(27) 1.8808(11) yes
Br(2) C(30) 1.8866(11) yes
Br(3) C(33) 1.8878(11) yes
Br(4) C(36) 1.8774(12) yes
O(1) C(25) 1.216(2) yes
O(2) C(26) 1.2283(19) yes
O(3) C(28) 1.247(2) yes
O(4) C(29) 1.320(2) yes
O(5) C(31) 1.2180(19) yes
O(6) C(32) 1.229(2) yes
O(7) C(34) 1.255(2) yes
O(8) C(35) 1.324(2) yes
N(1) C(1) 1.333(2) yes
N(1) C(4) 1.3328(18) yes
N(2) C(2) 1.3323(18) yes
N(2) C(3) 1.332(2) yes
N(3) C(5) 1.3432(17) yes
N(3) C(6) 1.334(2) yes
N(4) C(10) 1.3412(15) yes
N(4) C(11) 1.340(2) yes
N(5) C(15) 1.3420(16) yes
N(5) C(16) 1.343(2) yes
N(6) C(20) 1.3342(14) yes
N(6) C(21) 1.339(2) yes
C(1) C(2) 1.4263(11) yes
C(1) C(5) 1.4933(19) yes
C(2) C(10) 1.492(2) yes
C(3) C(4) 1.4204(12) yes
C(3) C(15) 1.4916(19) yes
C(4) C(20) 1.487(2) yes
C(5) C(9) 1.3905(15) yes
C(6) C(7) 1.3776(16) yes
C(7) C(8) 1.388(2) yes
C(8) C(9) 1.392(2) yes
C(10) C(14) 1.3906(14) yes
C(11) C(12) 1.3812(18) yes
C(12) C(13) 1.386(2) yes
C(13) C(14) 1.391(2) yes
C(15) C(19) 1.3912(16) yes
C(16) C(17) 1.3758(18) yes
C(17) C(18) 1.384(2) yes
C(18) C(19) 1.389(2) yes
C(20) C(24) 1.3937(16) yes
C(21) C(22) 1.378(2) yes
C(22) C(23) 1.3810(19) yes
C(23) C(24) 1.388(2) yes
C(25) C(26) 1.5576(17) yes
C(25) C(30) 1.454(2) yes
C(26) C(27) 1.412(2) yes
C(27) C(28) 1.395(2) yes
C(28) C(29) 1.5156(15) yes
C(29) C(30) 1.350(2) yes
C(31) C(32) 1.5497(18) yes
C(31) C(36) 1.450(2) yes
C(32) C(33) 1.411(2) yes
C(33) C(34) 1.395(2) yes
C(34) C(35) 1.5140(17) yes
C(35) C(36) 1.353(2) yes
O(4) H(19) 0.90(3) no
O(8) H(20) 0.81(3) no
N(4) H(17) 1.04(3) no
N(5) H(18) 0.93(2) no
C(6) H(1) 0.94(2) no
C(7) H(2) 0.93(3) no
C(8) H(3) 1.07(2) no
C(9) H(4) 1.09(2) no
C(11) H(5) 0.76(3) no
C(12) H(6) 0.99(3) no
C(13) H(7) 0.93(3) no
C(14) H(8) 0.78(2) no
C(16) H(12) 1.08(3) no
C(17) H(11) 0.98(3) no
C(18) H(10) 1.01(2) no
C(19) H(9) 0.87(2) no
C(21) H(13) 0.95(2) no
C(22) H(14) 1.06(3) no
C(23) H(15) 0.94(2) no
C(24) H(16) 0.95(3) no

loop_
_geom_contact_atom_site_label_1
_geom_contact_atom_site_label_2
_geom_contact_distance
_geom_contact_site_symmetry_2
Br(1) O(6) 3.5913(19) 3_445
Br(1) C(6) 3.509(2) 2_564
Br(3) N(5) 3.589(2) 2_564
Br(4) O(1) 3.527(2) 3_545
Br(4) C(16) 3.311(2) .
O(1) Br(4) 3.527(2) 3_455
O(1) O(6) 3.316(3) 4_465
O(1) N(3) 3.442(2) .
O(1) N(4) 3.475(2) .
O(1) C(16) 3.2905(18) 3_455
O(1) C(21) 3.1174(17) 3_455
O(2) N(4) 3.338(2) .
O(2) C(11) 3.275(3) .
O(2) C(16) 3.398(2) 3_455
O(2) C(23) 3.262(2) 3_445
O(3) O(7) 3.129(2) .
O(3) O(8) 2.627(2) .
O(3) N(2) 3.478(3) .
O(3) N(4) 3.593(2) 2_564
O(3) C(3) 3.284(2) .
O(3) C(4) 3.423(2) .
O(3) C(10) 3.297(3) 2_564
O(3) C(14) 3.588(3) 2_564
O(4) O(7) 2.685(2) .
O(4) N(1) 3.539(2) .
O(4) C(7) 3.397(2) 2_574
O(4) C(18) 3.5179(17) 1_565
O(5) N(6) 3.319(2) 2_564
O(5) C(6) 3.407(2) 4_564
O(5) C(13) 3.264(2) 4_554
O(5) C(21) 3.282(3) 2_564
O(6) Br(1) 3.5913(19) 3_555
O(6) O(1) 3.316(3) 4_564
O(6) N(5) 3.441(2) 2_564
O(6) N(6) 3.464(2) 2_564
O(6) C(6) 3.2814(17) 4_564
O(6) C(11) 3.1427(17) 4_564
O(7) O(3) 3.129(2) .
O(7) O(4) 2.685(2) .
O(7) N(2) 3.438(3) 2_564
O(7) C(24) 3.336(3) .
O(8) O(3) 2.627(2) .
O(8) N(1) 3.430(3) 2_564
O(8) N(5) 3.528(2) .
O(8) N(6) 3.582(2) .
O(8) C(1) 3.255(2) 2_564
O(8) C(2) 3.528(2) 2_564
O(8) C(15) 3.438(3) .
O(8) C(20) 3.481(3) .
N(1) O(4) 3.539(2) .
N(1) O(8) 3.430(3) 2_565
N(1) C(35) 3.477(3) 2_565
N(1) C(36) 3.595(2) 2_565
N(2) O(3) 3.478(3) .
N(2) O(7) 3.438(3) 2_565
N(2) C(27) 3.589(2) .
N(2) C(28) 3.513(2) .
N(2) C(34) 3.568(2) 2_565
N(3) O(1) 3.442(2) .
N(3) C(25) 3.387(3) .
N(3) C(30) 3.381(3) .
N(4) O(1) 3.475(2) .
N(4) O(2) 3.338(2) .
N(4) O(3) 3.593(2) 2_565
N(4) C(25) 3.341(3) .
N(4) C(26) 3.195(3) .
N(5) Br(3) 3.589(2) 2_565
N(5) O(6) 3.441(2) 2_565
N(5) O(8) 3.528(2) .
N(5) C(32) 3.368(3) 2_565
N(5) C(33) 3.321(4) 2_565
N(6) O(5) 3.319(2) 2_565
N(6) O(6) 3.464(2) 2_565
N(6) O(8) 3.582(2) .
N(6) C(31) 3.127(3) 2_565
N(6) C(32) 3.298(3) 2_565
N(6) C(35) 3.579(3) .
C(1) O(8) 3.255(2) 2_565
C(1) C(28) 3.565(3) .
C(1) C(29) 3.453(3) .
C(2) O(8) 3.528(2) 2_565
C(2) C(27) 3.418(3) .
C(2) C(28) 3.420(3) .
C(3) O(3) 3.284(2) .
C(3) C(34) 3.429(3) 2_565
C(4) O(3) 3.423(2) .
C(4) C(35) 3.426(3) 2_565
C(4) C(36) 3.462(3) 2_565
C(5) C(30) 3.580(3) .
C(6) Br(1) 3.509(2) 2_565
C(6) O(5) 3.407(2) 4_465
C(6) O(6) 3.2814(17) 4_465
C(7) O(4) 3.397(2) 2_575
C(10) O(3) 3.297(3) 2_565
C(10) C(26) 3.487(3) .
C(10) C(27) 3.484(3) .
C(10) C(28) 3.592(3) 2_565
C(11) O(2) 3.275(3) .
C(11) O(6) 3.1427(17) 4_465
C(11) C(27) 3.496(3) 2_565
C(12) C(22) 3.582(3) 3_445
C(12) C(23) 3.481(3) 3_445
C(13) O(5) 3.264(2) 4_455
C(13) C(22) 3.373(3) 3_445
C(13) C(29) 3.556(3) 2_565
C(14) O(3) 3.588(3) 2_565
C(14) C(28) 3.597(4) 2_565
C(15) O(8) 3.438(3) .
C(15) C(33) 3.585(3) 2_565
C(16) Br(4) 3.311(2) .
C(16) O(1) 3.2905(18) 3_545
C(16) O(2) 3.398(2) 3_545
C(18) O(4) 3.5179(17) 1_545
C(20) O(8) 3.481(3) .
C(20) C(31) 3.525(3) 2_565
C(20) C(36) 3.514(3) 2_565
C(21) O(1) 3.1174(17) 3_545
C(21) O(5) 3.282(3) 2_565
C(21) C(31) 3.566(4) 2_565
C(22) C(12) 3.582(3) 3_555
C(22) C(13) 3.373(3) 3_555
C(23) O(2) 3.262(2) 3_555
C(23) C(12) 3.481(3) 3_555
C(23) C(33) 3.544(4) .
C(23) C(34) 3.467(3) .
C(24) O(7) 3.336(3) .
C(24) C(34) 3.457(4) .
C(25) N(3) 3.387(3) .
C(25) N(4) 3.341(3) .
C(26) N(4) 3.195(3) .
C(26) C(10) 3.487(3) .
C(27) N(2) 3.589(2) .
C(27) C(2) 3.418(3) .
C(27) C(10) 3.484(3) .
C(27) C(11) 3.496(3) 2_564
C(28) N(2) 3.513(2) .
C(28) C(1) 3.565(3) .
C(28) C(2) 3.420(3) .
C(28) C(10) 3.592(3) 2_564
C(28) C(14) 3.597(4) 2_564
C(29) C(1) 3.453(3) .
C(29) C(13) 3.556(3) 2_564
C(30) N(3) 3.381(3) .
C(30) C(5) 3.580(3) .
C(31) N(6) 3.127(3) 2_564
C(31) C(20) 3.525(3) 2_564
C(31) C(21) 3.566(4) 2_564
C(32) N(5) 3.368(3) 2_564
C(32) N(6) 3.298(3) 2_564
C(33) N(5) 3.321(4) 2_564
C(33) C(15) 3.585(3) 2_564
C(33) C(23) 3.544(4) .
C(34) N(2) 3.568(2) 2_564
C(34) C(3) 3.429(3) 2_564
C(34) C(23) 3.467(3) .
C(34) C(24) 3.457(4) .
C(35) N(1) 3.477(3) 2_564
C(35) N(6) 3.579(3) .
C(35) C(4) 3.426(3) 2_564
C(36) N(1) 3.595(2) 2_564
C(36) C(4) 3.462(3) 2_564
C(36) C(20) 3.514(3) 2_564
Br(1) H(1) 3.30(3) 2_564
Br(1) H(5) 3.52(4) 2_564
Br(1) H(9) 3.00(3) .
Br(1) H(14) 2.86(4) 3_445
Br(2) H(2) 3.20(4) 2_574
Br(2) H(9) 3.38(2) 1_565
Br(2) H(10) 3.20(3) 1_565
Br(2) H(13) 3.10(3) 3_455
Br(2) H(14) 3.25(3) 3_455
Br(3) H(3) 2.93(3) 2_574
Br(3) H(4) 3.26(2) 2_574
Br(3) H(5) 3.30(3) 4_564
Br(3) H(6) 3.47(3) 4_564
Br(3) H(11) 3.24(4) 1_565
Br(3) H(15) 3.54(3) .
Br(4) H(4) 3.07(2) 2_564
Br(4) H(6) 2.78(3) 4_554
Br(4) H(12) 3.17(4) .
O(1) H(1) 3.40(3) .
O(1) H(5) 3.45(4) .
O(1) H(12) 2.34(3) 3_455
O(1) H(13) 2.25(2) 3_455
O(1) H(17) 2.81(3) .
O(1) H(18) 3.34(3) 3_455
O(2) H(5) 3.43(4) .
O(2) H(11) 3.29(2) 3_455
O(2) H(12) 2.48(4) 3_455
O(2) H(14) 3.25(2) 3_445
O(2) H(15) 2.42(2) 3_445
O(2) H(17) 3.41(3) .
O(3) H(20) 1.89(3) .
O(4) H(2) 2.72(3) 2_574
O(4) H(3) 3.13(4) 2_574
O(4) H(8) 3.46(3) 2_564
O(4) H(10) 2.56(2) 1_565
O(4) H(16) 3.39(3) .
O(4) H(20) 3.46(3) .
O(5) H(1) 2.64(2) 4_564
O(5) H(2) 3.31(2) 4_564
O(5) H(6) 3.29(3) 4_554
O(5) H(7) 2.45(3) 4_554
O(5) H(13) 3.29(4) 2_564
O(6) H(1) 2.40(2) 4_564
O(6) H(5) 2.43(3) 4_564
O(6) H(12) 3.34(4) 2_564
O(6) H(13) 3.25(3) 2_564
O(6) H(17) 3.34(3) 4_564
O(6) H(18) 3.09(3) 2_564
O(7) H(3) 2.71(2) 2_574
O(7) H(8) 3.49(2) 2_564
O(7) H(11) 3.55(3) 1_565
O(7) H(16) 3.32(4) .
O(7) H(19) 1.99(3) .
O(8) H(18) 3.45(3) .
O(8) H(19) 3.44(3) .
C(1) H(20) 3.42(4) 2_565
C(2) H(20) 3.41(3) 2_565
C(3) H(20) 3.40(4) .
C(4) H(20) 3.32(4) .
C(6) H(7) 3.50(3) 1_565
C(7) H(7) 3.09(3) 1_565
C(7) H(8) 3.17(2) 1_565
C(7) H(10) 3.22(3) 2_565
C(7) H(19) 3.60(3) 2_575
C(8) H(8) 3.49(2) 1_565
C(8) H(10) 3.02(4) 2_565
C(12) H(14) 3.59(4) 3_445
C(12) H(15) 3.48(3) 3_445
C(13) H(2) 2.97(3) 1_545
C(13) H(14) 3.15(4) 3_445
C(14) H(2) 3.10(3) 1_545
C(14) H(14) 3.60(3) 3_445
C(14) H(19) 3.16(3) 2_565
C(15) H(20) 3.46(3) .
C(16) H(15) 3.52(2) 1_545
C(17) H(15) 3.07(2) 1_545
C(17) H(16) 2.95(3) 1_545
C(18) H(3) 3.45(4) 2_564
C(18) H(16) 3.36(3) 1_545
C(20) H(20) 3.33(3) .
C(21) H(7) 3.43(3) 3_555
C(22) H(7) 3.13(4) 3_555
C(23) H(6) 3.32(4) 3_555
C(23) H(11) 2.80(2) 1_565
C(24) H(11) 2.92(3) 1_565
C(25) H(12) 3.13(4) 3_455
C(25) H(13) 3.25(3) 3_455
C(25) H(17) 2.70(4) .
C(26) H(6) 3.57(4) 2_564
C(26) H(12) 3.21(4) 3_455
C(26) H(17) 3.01(4) .
C(28) H(20) 3.11(3) .
C(29) H(2) 3.22(3) 2_574
C(30) H(2) 3.40(4) 2_574
C(30) H(17) 3.30(4) .
C(31) H(1) 3.34(2) 4_564
C(31) H(18) 3.57(4) 2_564
C(32) H(1) 3.24(2) 4_564
C(32) H(5) 3.44(3) 4_564
C(32) H(18) 3.00(4) 2_564
C(33) H(15) 3.38(3) .
C(33) H(18) 3.28(4) 2_564
C(34) H(3) 3.55(2) 2_574
C(34) H(15) 3.58(3) .
C(34) H(19) 3.20(3) .
H(1) Br(1) 3.30(3) 2_565
H(1) O(1) 3.40(3) .
H(1) O(5) 2.64(2) 4_465
H(1) O(6) 2.40(2) 4_465
H(1) C(31) 3.34(2) 4_465
H(1) C(32) 3.24(2) 4_465
H(1) H(7) 3.29(3) 1_565
H(1) H(13) 3.19(4) 3_455
H(2) Br(2) 3.20(4) 2_575
H(2) O(4) 2.72(3) 2_575
H(2) O(5) 3.31(2) 4_465
H(2) C(13) 2.97(3) 1_565
H(2) C(14) 3.10(3) 1_565
H(2) C(29) 3.22(3) 2_575
H(2) C(30) 3.40(4) 2_575
H(2) H(7) 2.45(4) 1_565
H(2) H(8) 2.74(4) 1_565
H(2) H(10) 3.15(4) 2_565
H(2) H(19) 2.96(4) 2_575
H(3) Br(3) 2.93(3) 2_575
H(3) O(4) 3.13(4) 2_575
H(3) O(7) 2.71(2) 2_575
H(3) C(18) 3.45(4) 2_565
H(3) C(34) 3.55(2) 2_575
H(3) H(8) 3.27(3) 1_565
H(3) H(10) 2.80(6) 2_565
H(3) H(11) 3.42(5) 2_565
H(3) H(19) 2.99(5) 2_575
H(4) Br(3) 3.26(2) 2_575
H(4) Br(4) 3.07(2) 2_565
H(5) Br(1) 3.52(4) 2_565
H(5) Br(3) 3.30(3) 4_465
H(5) O(1) 3.45(4) .
H(5) O(2) 3.43(4) .
H(5) O(6) 2.43(3) 4_465
H(5) C(32) 3.44(3) 4_465
H(5) H(12) 3.23(5) 3_455
H(6) Br(3) 3.47(3) 4_465
H(6) Br(4) 2.78(3) 4_455
H(6) O(5) 3.29(3) 4_455
H(6) C(23) 3.32(4) 3_445
H(6) C(26) 3.57(4) 2_565
H(6) H(15) 3.47(5) 3_445
H(7) O(5) 2.45(3) 4_455
H(7) C(6) 3.50(3) 1_545
H(7) C(7) 3.09(3) 1_545
H(7) C(21) 3.43(3) 3_445
H(7) C(22) 3.13(4) 3_445
H(7) H(1) 3.29(3) 1_545
H(7) H(2) 2.45(4) 1_545
H(7) H(13) 3.50(4) 3_445
H(7) H(14) 3.06(6) 3_445
H(8) O(4) 3.46(3) 2_565
H(8) O(7) 3.49(2) 2_565
H(8) C(7) 3.17(2) 1_545
H(8) C(8) 3.49(2) 1_545
H(8) H(2) 2.74(4) 1_545
H(8) H(3) 3.27(3) 1_545
H(8) H(19) 2.95(5) 2_565
H(9) Br(1) 3.00(3) .
H(9) Br(2) 3.38(2) 1_545
H(10) Br(2) 3.20(3) 1_545
H(10) O(4) 2.56(2) 1_545
H(10) C(7) 3.22(3) 2_564
H(10) C(8) 3.02(4) 2_564
H(10) H(2) 3.15(4) 2_564
H(10) H(3) 2.80(6) 2_564
H(10) H(16) 3.23(4) 1_545
H(10) H(19) 3.15(4) 1_545
H(11) Br(3) 3.24(4) 1_545
H(11) O(2) 3.29(2) 3_545
H(11) O(7) 3.55(3) 1_545
H(11) C(23) 2.80(2) 1_545
H(11) C(24) 2.92(3) 1_545
H(11) H(3) 3.42(5) 2_564
H(11) H(15) 2.21(3) 1_545
H(11) H(16) 2.42(4) 1_545
H(12) Br(4) 3.17(4) .
H(12) O(1) 2.34(3) 3_545
H(12) O(2) 2.48(4) 3_545
H(12) O(6) 3.34(4) 2_565
H(12) C(25) 3.13(4) 3_545
H(12) C(26) 3.21(4) 3_545
H(12) H(5) 3.23(5) 3_545
H(12) H(15) 3.21(4) 1_545
H(13) Br(2) 3.10(3) 3_545
H(13) O(1) 2.25(2) 3_545
H(13) O(5) 3.29(4) 2_565
H(13) O(6) 3.25(3) 2_565
H(13) C(25) 3.25(3) 3_545
H(13) H(1) 3.19(4) 3_545
H(13) H(7) 3.50(4) 3_555
H(14) Br(1) 2.86(4) 3_555
H(14) Br(2) 3.25(3) 3_545
H(14) O(2) 3.25(2) 3_555
H(14) C(12) 3.59(4) 3_555
H(14) C(13) 3.15(4) 3_555
H(14) C(14) 3.60(3) 3_555
H(14) H(7) 3.06(6) 3_555
H(15) Br(3) 3.54(3) .
H(15) O(2) 2.42(2) 3_555
H(15) C(12) 3.48(3) 3_555
H(15) C(16) 3.52(2) 1_565
H(15) C(17) 3.07(2) 1_565
H(15) C(33) 3.38(3) .
H(15) C(34) 3.58(3) .
H(15) H(6) 3.47(5) 3_555
H(15) H(11) 2.21(3) 1_565
H(15) H(12) 3.21(4) 1_565
H(16) O(4) 3.39(3) .
H(16) O(7) 3.32(4) .
H(16) C(17) 2.95(3) 1_565
H(16) C(18) 3.36(3) 1_565
H(16) H(10) 3.23(4) 1_565
H(16) H(11) 2.42(4) 1_565
H(16) H(19) 3.51(4) .
H(17) O(1) 2.81(3) .
H(17) O(2) 3.41(3) .
H(17) O(6) 3.34(3) 4_465
H(17) C(25) 2.70(4) .
H(17) C(26) 3.01(4) .
H(17) C(30) 3.30(4) .
H(18) O(1) 3.34(3) 3_545
H(18) O(6) 3.09(3) 2_565
H(18) O(8) 3.45(3) .
H(18) C(31) 3.57(4) 2_565
H(18) C(32) 3.00(4) 2_565
H(18) C(33) 3.28(4) 2_565
H(19) O(7) 1.99(3) .
H(19) O(8) 3.44(3) .
H(19) C(7) 3.60(3) 2_574
H(19) C(14) 3.16(3) 2_564
H(19) C(34) 3.20(3) .
H(19) H(2) 2.96(4) 2_574
H(19) H(3) 2.99(5) 2_574
H(19) H(8) 2.95(5) 2_564
H(19) H(10) 3.15(4) 1_565
H(19) H(16) 3.51(4) .
H(19) H(20) 2.69(4) .
H(20) O(3) 1.89(3) .
H(20) O(4) 3.46(3) .
H(20) C(1) 3.42(4) 2_564
H(20) C(2) 3.41(3) 2_564
H(20) C(3) 3.40(4) .
H(20) C(4) 3.32(4) .
H(20) C(15) 3.46(3) .
H(20) C(20) 3.33(3) .
H(20) C(28) 3.11(3) .
H(20) H(19) 2.69(4) .

loop_
_geom_torsion_atom_site_label_1
_geom_torsion_atom_site_label_2
_geom_torsion_atom_site_label_3
_geom_torsion_atom_site_label_4
_geom_torsion
C(1) N(1) C(4) C(3) -0.0(2)
C(1) N(1) C(4) C(20) -179.6(2)
C(4) N(1) C(1) C(2) -0.4(3)
C(4) N(1) C(1) C(5) 177.57(19)
C(2) N(2) C(3) C(4) 0.2(3)
C(2) N(2) C(3) C(15) -177.5(2)
C(3) N(2) C(2) C(1) -0.6(3)
C(3) N(2) C(2) C(10) 179.7(2)
C(5) N(3) C(6) C(7) 0.0(3)
C(6) N(3) C(5) C(1) 179.8(2)
C(6) N(3) C(5) C(9) -1.7(3)
C(10) N(4) C(11) C(12) 0.2(3)
C(11) N(4) C(10) C(2) 176.9(2)
C(11) N(4) C(10) C(14) -0.4(3)
C(15) N(5) C(16) C(17) -0.1(3)
C(16) N(5) C(15) C(3) 179.6(2)
C(16) N(5) C(15) C(19) 1.3(4)
C(20) N(6) C(21) C(22) -0.3(4)
C(21) N(6) C(20) C(4) -178.5(2)
C(21) N(6) C(20) C(24) 0.0(3)
N(1) C(1) C(2) N(2) 0.7(3)
N(1) C(1) C(2) C(10) -179.7(2)
N(1) C(1) C(5) N(3) 161.9(2)
N(1) C(1) C(5) C(9) -16.7(3)
C(2) C(1) C(5) N(3) -20.5(3)
C(2) C(1) C(5) C(9) 161.0(2)
C(5) C(1) C(2) N(2) -176.8(2)
C(5) C(1) C(2) C(10) 2.8(3)
N(2) C(2) C(10) N(4) -162.1(2)
N(2) C(2) C(10) C(14) 15.3(3)
C(1) C(2) C(10) N(4) 18.3(3)
C(1) C(2) C(10) C(14) -164.3(2)
N(2) C(3) C(4) N(1) 0.2(2)
N(2) C(3) C(4) C(20) 179.7(2)
N(2) C(3) C(15) N(5) -156.6(2)
N(2) C(3) C(15) C(19) 21.7(3)
C(4) C(3) C(15) N(5) 26.0(3)
C(4) C(3) C(15) C(19) -155.7(2)
C(15) C(3) C(4) N(1) 177.4(2)
C(15) C(3) C(4) C(20) -3.1(3)
N(1) C(4) C(20) N(6) 155.9(2)
N(1) C(4) C(20) C(24) -22.6(3)
C(3) C(4) C(20) N(6) -23.6(3)
C(3) C(4) C(20) C(24) 157.8(2)
N(3) C(5) C(9) C(8) 2.3(3)
C(1) C(5) C(9) C(8) -179.2(2)
N(3) C(6) C(7) C(8) 0.9(4)
C(6) C(7) C(8) C(9) -0.3(3)
C(7) C(8) C(9) C(5) -1.3(4)
N(4) C(10) C(14) C(13) 0.6(4)
C(2) C(10) C(14) C(13) -176.7(2)
N(4) C(11) C(12) C(13) -0.3(4)
C(11) C(12) C(13) C(14) 0.5(4)
C(12) C(13) C(14) C(10) -0.6(4)
N(5) C(15) C(19) C(18) -1.7(4)
C(3) C(15) C(19) C(18) 179.94(19)
N(5) C(16) C(17) C(18) -0.6(4)
C(16) C(17) C(18) C(19) 0.1(3)
C(17) C(18) C(19) C(15) 1.1(4)
N(6) C(20) C(24) C(23) 0.6(4)
C(4) C(20) C(24) C(23) 179.1(2)
N(6) C(21) C(22) C(23) -0.0(3)
C(21) C(22) C(23) C(24) 0.7(4)
C(22) C(23) C(24) C(20) -0.9(4)
O(1) C(25) C(26) O(2) 6.5(3)
O(1) C(25) C(26) C(27) -171.5(2)
O(1) C(25) C(30) Br(2) -3.7(3)
O(1) C(25) C(30) C(29) 174.5(2)
C(26) C(25) C(30) Br(2) 176.68(17)
C(26) C(25) C(30) C(29) -5.1(3)
C(30) C(25) C(26) O(2) -173.9(2)
C(30) C(25) C(26) C(27) 8.1(3)
O(2) C(26) C(27) Br(1) -1.0(3)
O(2) C(26) C(27) C(28) 176.1(2)
C(25) C(26) C(27) Br(1) 176.69(18)
C(25) C(26) C(27) C(28) -6.2(3)
Br(1) C(27) C(28) O(3) -2.3(3)
Br(1) C(27) C(28) C(29) 178.24(17)
C(26) C(27) C(28) O(3) -179.5(2)
C(26) C(27) C(28) C(29) 1.1(3)
O(3) C(28) C(29) O(4) 2.0(3)
O(3) C(28) C(29) C(30) -177.0(2)
C(27) C(28) C(29) O(4) -178.5(2)
C(27) C(28) C(29) C(30) 2.5(3)
O(4) C(29) C(30) Br(2) -1.0(3)
O(4) C(29) C(30) C(25) -179.2(2)
C(28) C(29) C(30) Br(2) 178.01(18)
C(28) C(29) C(30) C(25) -0.2(3)
O(5) C(31) C(32) O(6) 7.4(3)
O(5) C(31) C(32) C(33) -174.5(2)
O(5) C(31) C(36) Br(4) -4.7(3)
O(5) C(31) C(36) C(35) 174.6(2)
C(32) C(31) C(36) Br(4) 175.35(19)
C(32) C(31) C(36) C(35) -5.3(4)
C(36) C(31) C(32) O(6) -172.7(2)
C(36) C(31) C(32) C(33) 5.5(3)
O(6) C(32) C(33) Br(3) -5.2(4)
O(6) C(32) C(33) C(34) 175.3(2)
C(31) C(32) C(33) Br(3) 176.83(18)
C(31) C(32) C(33) C(34) -2.6(4)
Br(3) C(33) C(34) O(7) 0.2(3)
Br(3) C(33) C(34) C(35) -179.89(19)
C(32) C(33) C(34) O(7) 179.7(2)
C(32) C(33) C(34) C(35) -0.4(4)
O(7) C(34) C(35) O(8) 1.2(3)
O(7) C(34) C(35) C(36) -179.4(2)
C(33) C(34) C(35) O(8) -178.7(2)
C(33) C(34) C(35) C(36) 0.7(4)
O(8) C(35) C(36) Br(4) 1.1(3)
O(8) C(35) C(36) C(31) -178.2(2)
C(34) C(35) C(36) Br(4) -178.4(2)
C(34) C(35) C(36) C(31) 2.3(4)
